data_4306893
loop_
_publ_author_name
'Amitava Choudhury'
'Sabine Strobel'
'Benjamin R. Martin'
'Angela L. Karst'
'Peter K. Dorhout'

_publ_section_title
;
Synthesis of a Family of Solids through the Building-Block Approach: A
Case Study with Ag+ Substitution in the Ternary Na-Ge-Se System
;
_journal_name_full 'Inorganic Chemistry'
_journal_page_first 2017
_journal_page_last 2027
_journal_paper_doi 10.1021/ic061064z
_journal_volume 46
_journal_year 2007
_chemical_formula_sum 'Ag1.76 Ge2 Na4.24 Se7'
_chemical_formula_weight 985.02
_chemical_name_systematic
; 
 ? 
;
_space_group_IT_number 15
_symmetry_cell_setting monoclinic
_symmetry_space_group_name_Hall '-C 2yc'
_symmetry_space_group_name_H-M 'C 1 2/c 1'
_atom_sites_solution_hydrogens geom
_atom_sites_solution_primary direct
_atom_sites_solution_secondary difmap
_audit_creation_method SHELXL-97
_cell_angle_alpha 90.00
_cell_angle_beta 102.985(3)
_cell_angle_gamma 90.00
_cell_formula_units_Z 4
_cell_length_a 9.7234(18)
_cell_length_b 10.547(2)
_cell_length_c 15.236(3)
_cell_measurement_reflns_used 1604
_cell_measurement_temperature 298(2)
_cell_measurement_theta_max 26.89
_cell_measurement_theta_min 2.74
_cell_volume 1522.5(5)
_computing_cell_refinement 'SAINT (Bruker, 2000)'
_computing_data_collection 'SMART (Bruker, 1998)'
_computing_data_reduction 'Bruker SAINT'
_computing_molecular_graphics 'Bruker SHELXTL'
_computing_publication_material 'Bruker SHELXTL'
_computing_structure_refinement 'SHELXL-97 (Sheldrick, 1997)'
_computing_structure_solution 'SHELXS-97 (Sheldrick, 1990)'
_diffrn_ambient_temperature 298(2)
_diffrn_measured_fraction_theta_full 1.000
_diffrn_measured_fraction_theta_max 1.000
_diffrn_measurement_device_type 'CCD area detector'
_diffrn_measurement_method 'phi and omega scans'
_diffrn_radiation_monochromator graphite
_diffrn_radiation_source 'fine-focus sealed tube'
_diffrn_radiation_type MoK\a
_diffrn_radiation_wavelength 0.71073
_diffrn_reflns_av_R_equivalents 0.0504
_diffrn_reflns_av_sigmaI/netI 0.0438
_diffrn_reflns_limit_h_max 11
_diffrn_reflns_limit_h_min -11
_diffrn_reflns_limit_k_max 12
_diffrn_reflns_limit_k_min -12
_diffrn_reflns_limit_l_max 18
_diffrn_reflns_limit_l_min -18
_diffrn_reflns_number 5641
_diffrn_reflns_theta_full 25.48
_diffrn_reflns_theta_max 25.48
_diffrn_reflns_theta_min 2.74
_exptl_absorpt_coefficient_mu 22.959
_exptl_absorpt_correction_T_max 0.1270
_exptl_absorpt_correction_T_min 0.0407
_exptl_absorpt_correction_type multi-scan
_exptl_absorpt_process_details '(SADABS; Sheldrick, 1996)'
_exptl_crystal_colour red
_exptl_crystal_density_diffrn 4.297
_exptl_crystal_density_method 'not measured'
_exptl_crystal_description irregular
_exptl_crystal_F_000 1725
_exptl_crystal_size_max 0.17
_exptl_crystal_size_mid 0.13
_exptl_crystal_size_min 0.09
_refine_diff_density_max 1.965
_refine_diff_density_min -1.420
_refine_diff_density_rms 0.246
_refine_ls_extinction_method none
_refine_ls_goodness_of_fit_ref 1.082
_refine_ls_hydrogen_treatment none
_refine_ls_matrix_type full
_refine_ls_number_parameters 73
_refine_ls_number_reflns 1422
_refine_ls_number_restraints 0
_refine_ls_restrained_S_all 1.082
_refine_ls_R_factor_all 0.0661
_refine_ls_R_factor_gt 0.0429
_refine_ls_shift/su_max 0.000
_refine_ls_shift/su_mean 0.000
_refine_ls_structure_factor_coef Fsqd
_refine_ls_weighting_details 'calc w=1/[\s^2^(Fo^2^)+(0.0504P)^2^+26.6807P] where P=(Fo^2^+2Fc^2^)/3'
_refine_ls_weighting_scheme calc
_refine_ls_wR_factor_gt 0.1033
_refine_ls_wR_factor_ref 0.1131
_reflns_number_gt 1068
_reflns_number_total 1422
_reflns_threshold_expression >2sigma(I)
_cod_data_source_file ic061064zsi20060613_104620_7.cif
_cod_data_source_block sad
_cod_depositor_comments
;
The following automatic conversions were performed:
'_symmetry_cell_setting' value 'Monoclinic' changed to 'monoclinic'
according to '/home/saulius/struct/CIF-dictionaries/cif_core.dic'
dictionary named 'cif_core.dic' version 2.4.1 from 2010-06-29.

Automatic conversion script
Id: cif_fix_enum 1527 2010-12-29 10:47:43Z saulius 
;
_cod_database_code 4306893

loop_
_symmetry_equiv_pos_as_xyz
'x, y, z'
'-x, y, -z+1/2'
'x+1/2, y+1/2, z'
'-x+1/2, y+1/2, -z+1/2'
'-x, -y, -z'
'x, -y, z-1/2'
'-x+1/2, -y+1/2, -z'
'x+1/2, -y+1/2, z-1/2'

loop_
_atom_site_label
_atom_site_type_symbol
_atom_site_fract_x
_atom_site_fract_y
_atom_site_fract_z
_atom_site_U_iso_or_equiv
_atom_site_adp_type
_atom_site_occupancy
_atom_site_symmetry_multiplicity
_atom_site_calc_flag
_atom_site_refinement_flags
_atom_site_disorder_assembly
_atom_site_disorder_group
Ge1 Ge 0.15997(12) 0.42333(9) 0.35677(8) 0.0281(3) Uani 1 1 d . . .
Se1 Se 0.36382(15) 0.38363(11) 0.30499(11) 0.0556(5) Uani 1 1 d . . .
Se2 Se 0.06672(11) 0.23333(10) 0.39621(7) 0.0311(3) Uani 1 1 d . . .
Se3 Se 0.20128(12) 0.57359(10) 0.47239(8) 0.0378(3) Uani 1 1 d . . .
Se4 Se 0.0000 0.54672(15) 0.2500 0.0455(5) Uani 1 2 d S . .
Ag1 Ag 0.0000 0.08950(13) 0.2500 0.0558(4) Uani 1 2 d S . .
Na2 Na -0.2210(2) 0.25753(19) 0.35631(14) 0.0531(9) Uani 0.620(5) 1 d P . .
Ag2 Ag -0.2210(2) 0.25753(19) 0.35631(14) 0.0531(9) Uani 0.380(5) 1 d P . .
Na3 Na 0.5000 0.5000 0.5000 0.0477(18) Uani 1 2 d S . .
Na4 Na 0.3811(5) 0.1395(5) 0.4140(4) 0.0535(13) Uani 1 1 d . . .

loop_
_atom_site_aniso_label
_atom_site_aniso_U_11
_atom_site_aniso_U_22
_atom_site_aniso_U_33
_atom_site_aniso_U_23
_atom_site_aniso_U_13
_atom_site_aniso_U_12
Ge1 0.0313(6) 0.0140(5) 0.0453(7) -0.0034(5) 0.0223(5) -0.0021(4)
Se1 0.0573(8) 0.0229(6) 0.1084(12) -0.0009(6) 0.0648(9) -0.0015(6)
Se2 0.0393(6) 0.0192(5) 0.0377(6) 0.0010(4) 0.0152(5) -0.0080(4)
Se3 0.0393(7) 0.0247(6) 0.0499(7) -0.0113(5) 0.0113(5) -0.0027(5)
Se4 0.0692(12) 0.0199(8) 0.0437(10) 0.000 0.0052(9) 0.000
Ag1 0.0880(12) 0.0291(7) 0.0491(9) 0.000 0.0131(8) 0.000
Na2 0.0661(15) 0.0429(13) 0.0522(13) 0.0090(9) 0.0174(10) -0.0135(10)
Ag2 0.0661(15) 0.0429(13) 0.0522(13) 0.0090(9) 0.0174(10) -0.0135(10)
Na3 0.030(3) 0.042(4) 0.071(5) 0.018(3) 0.010(3) -0.002(3)
Na4 0.054(3) 0.045(3) 0.069(3) 0.014(3) 0.029(3) 0.015(2)

loop_
_atom_type_symbol
_atom_type_description
_atom_type_scat_dispersion_real
_atom_type_scat_dispersion_imag
_atom_type_scat_source
Na Na 0.0362 0.0249 'International Tables Vol C Tables 4.2.6.8 and 6.1.1.4'
Ge Ge 0.1547 1.8001 'International Tables Vol C Tables 4.2.6.8 and 6.1.1.4'
Se Se -0.0929 2.2259 'International Tables Vol C Tables 4.2.6.8 and 6.1.1.4'
Ag Ag -0.8971 1.1015 'International Tables Vol C Tables 4.2.6.8 and 6.1.1.4'

loop_
_geom_angle_atom_site_label_1
_geom_angle_atom_site_label_2
_geom_angle_atom_site_label_3
_geom_angle
_geom_angle_site_symmetry_1
_geom_angle_site_symmetry_3
_geom_angle_publ_flag
Se1 Ge1 Se2 110.01(6) . . ?
Se1 Ge1 Se3 111.22(7) . . ?
Se2 Ge1 Se3 113.53(6) . . ?
Se1 Ge1 Se4 110.07(6) . . ?
Se2 Ge1 Se4 114.53(6) . . ?
Se3 Ge1 Se4 96.90(6) . . ?
Ge1 Se1 Ag1 117.55(5) . 3 ?
Ge1 Se1 Ag2 95.08(7) . 2 ?
Ag1 Se1 Ag2 106.09(7) 3 2 ?
Ge1 Se1 Na2 95.08(7) . 2 ?
Ag1 Se1 Na2 106.09(7) 3 2 ?
Ag2 Se1 Na2 0.00(12) 2 2 ?
Ge1 Se1 Na4 85.09(10) . . ?
Ag1 Se1 Na4 148.83(12) 3 . ?
Ag2 Se1 Na4 91.83(13) 2 . ?
Na2 Se1 Na4 91.83(13) 2 . ?
Ge1 Se1 Na3 79.83(5) . . ?
Ag1 Se1 Na3 81.64(4) 3 . ?
Ag2 Se1 Na3 172.15(6) 2 . ?
Na2 Se1 Na3 172.15(6) 2 . ?
Na4 Se1 Na3 81.84(12) . . ?
Ge1 Se2 Ag1 108.11(5) . . ?
Ge1 Se2 Na2 107.43(6) . . ?
Ag1 Se2 Na2 79.74(5) . . ?
Ge1 Se2 Na3 163.69(5) . 3_445 ?
Ag1 Se2 Na3 86.22(4) . 3_445 ?
Na2 Se2 Na3 82.27(5) . 3_445 ?
Ge1 Se2 Na4 82.99(10) . 7_556 ?
Ag1 Se2 Na4 168.87(10) . 7_556 ?
Na2 Se2 Na4 96.35(11) . 7_556 ?
Na3 Se2 Na4 82.91(10) 3_445 7_556 ?
Ge1 Se2 Na4 82.36(10) . . ?
Ag1 Se2 Na4 86.69(11) . . ?
Na2 Se2 Na4 165.18(12) . . ?
Na3 Se2 Na4 90.98(9) 3_445 . ?
Na4 Se2 Na4 95.88(12) 7_556 . ?
Ge1 Se3 Ag2 91.06(7) . 3 ?
Ge1 Se3 Na2 91.06(7) . 3 ?
Ag2 Se3 Na2 0.00(8) 3 3 ?
Ge1 Se3 Na3 85.75(4) . . ?
Ag2 Se3 Na3 82.93(6) 3 . ?
Na2 Se3 Na3 82.93(6) 3 . ?
Ge1 Se3 Na4 84.59(12) . 7_556 ?
Ag2 Se3 Na4 175.56(12) 3 7_556 ?
Na2 Se3 Na4 175.56(12) 3 7_556 ?
Na3 Se3 Na4 95.81(10) . 7_556 ?
Ge1 Se3 Na4 86.81(11) . 3_455 ?
Ag2 Se3 Na4 93.35(11) 3 3_455 ?
Na2 Se3 Na4 93.35(11) 3 3_455 ?
Na3 Se3 Na4 171.61(11) . 3_455 ?
Na4 Se3 Na4 87.33(14) 7_556 3_455 ?
Ge1 Se3 Na2 169.34(6) . 5_566 ?
Ag2 Se3 Na2 98.95(6) 3 5_566 ?
Na2 Se3 Na2 98.95(6) 3 5_566 ?
Na3 Se3 Na2 99.05(5) . 5_566 ?
Na4 Se3 Na2 85.45(12) 7_556 5_566 ?
Na4 Se3 Na2 88.93(12) 3_455 5_566 ?
Ge1 Se4 Ge1 113.42(8) 2 . ?
Ge1 Se4 Na4 114.55(11) 2 3_455 ?
Ge1 Se4 Na4 85.81(10) . 3_455 ?
Ge1 Se4 Na4 85.81(10) 2 4 ?
Ge1 Se4 Na4 114.55(11) . 4 ?
Na4 Se4 Na4 143.65(19) 3_455 4 ?
Se2 Ag1 Se2 110.23(7) . 2 ?
Se2 Ag1 Se1 103.75(4) . 3_445 ?
Se2 Ag1 Se1 131.24(5) 2 3_445 ?
Se2 Ag1 Se1 131.24(5) . 4_545 ?
Se2 Ag1 Se1 103.75(4) 2 4_545 ?
Se1 Ag1 Se1 76.73(6) 3_445 4_545 ?
Se2 Ag1 Na2 51.22(5) . . ?
Se2 Ag1 Na2 92.28(5) 2 . ?
Se1 Ag1 Na2 82.55(4) 3_445 . ?
Se1 Ag1 Na2 159.03(5) 4_545 . ?
Se2 Ag1 Na2 92.28(5) . 2 ?
Se2 Ag1 Na2 51.22(5) 2 2 ?
Se1 Ag1 Na2 159.03(5) 3_445 2 ?
Se1 Ag1 Na2 82.55(4) 4_545 2 ?
Na2 Ag1 Na2 118.30(8) . 2 ?
Se2 Na2 Se3 101.52(8) . 3_445 ?
Se2 Na2 Se1 120.54(8) . 2 ?
Se3 Na2 Se1 134.91(9) 3_445 2 ?
Se2 Na2 Se3 89.99(7) . 5_566 ?
Se3 Na2 Se3 81.05(6) 3_445 5_566 ?
Se1 Na2 Se3 112.22(8) 2 5_566 ?
Se2 Na2 Ag1 49.04(4) . . ?
Se3 Na2 Ag1 102.83(7) 3_445 . ?
Se1 Na2 Ag1 93.94(6) 2 . ?
Se3 Na2 Ag1 138.99(7) 5_566 . ?
Se2 Na2 Na3 52.63(4) . 3_445 ?
Se3 Na2 Na3 49.70(4) 3_445 3_445 ?
Se1 Na2 Na3 157.11(8) 2 3_445 ?
Se3 Na2 Na3 90.32(5) 5_566 3_445 ?
Ag1 Na2 Na3 64.93(4) . 3_445 ?
Se2 Na2 Na4 82.01(8) . 3_455 ?
Se3 Na2 Na4 127.53(10) 3_445 3_455 ?
Se1 Na2 Na4 77.30(9) 2 3_455 ?
Se3 Na2 Na4 46.49(8) 5_566 3_455 ?
Ag1 Na2 Na4 116.60(8) . 3_455 ?
Na3 Na2 Na4 119.03(9) 3_445 3_455 ?
Se3 Na3 Se3 180.0 . 5_666 ?
Se3 Na3 Se2 88.23(3) . 7_556 ?
Se3 Na3 Se2 91.77(3) 5_666 7_556 ?
Se3 Na3 Se2 91.77(3) . 3 ?
Se3 Na3 Se2 88.23(3) 5_666 3 ?
Se2 Na3 Se2 180.0 7_556 3 ?
Se3 Na3 Se1 77.30(3) . . ?
Se3 Na3 Se1 102.70(3) 5_666 . ?
Se2 Na3 Se1 94.54(3) 7_556 . ?
Se2 Na3 Se1 85.46(3) 3 . ?
Se3 Na3 Se1 102.70(3) . 5_666 ?
Se3 Na3 Se1 77.30(3) 5_666 5_666 ?
Se2 Na3 Se1 85.46(3) 7_556 5_666 ?
Se2 Na3 Se1 94.54(3) 3 5_666 ?
Se1 Na3 Se1 180.0 . 5_666 ?
Se3 Na3 Na2 47.37(4) . 3 ?
Se3 Na3 Na2 132.63(4) 5_666 3 ?
Se2 Na3 Na2 134.91(4) 7_556 3 ?
Se2 Na3 Na2 45.09(4) 3 3 ?
Se1 Na3 Na2 71.37(4) . 3 ?
Se1 Na3 Na2 108.63(4) 5_666 3 ?
Se3 Na3 Na2 132.63(4) . 7_556 ?
Se3 Na3 Na2 47.37(4) 5_666 7_556 ?
Se2 Na3 Na2 45.09(4) 7_556 7_556 ?
Se2 Na3 Na2 134.91(4) 3 7_556 ?
Se1 Na3 Na2 108.63(4) . 7_556 ?
Se1 Na3 Na2 71.37(4) 5_666 7_556 ?
Na2 Na3 Na2 180.0 3 7_556 ?
Se3 Na3 Na4 90.04(7) . . ?
Se3 Na3 Na4 89.96(7) 5_666 . ?
Se2 Na3 Na4 49.09(8) 7_556 . ?
Se2 Na3 Na4 130.91(8) 3 . ?
Se1 Na3 Na4 47.35(8) . . ?
Se1 Na3 Na4 132.65(8) 5_666 . ?
Na2 Na3 Na4 113.15(8) 3 . ?
Na2 Na3 Na4 66.85(8) 7_556 . ?
Se3 Na3 Na4 89.96(7) . 5_666 ?
Se3 Na3 Na4 90.04(7) 5_666 5_666 ?
Se2 Na3 Na4 130.91(8) 7_556 5_666 ?
Se2 Na3 Na4 49.09(8) 3 5_666 ?
Se1 Na3 Na4 132.65(8) . 5_666 ?
Se1 Na3 Na4 47.35(8) 5_666 5_666 ?
Na2 Na3 Na4 66.85(8) 3 5_666 ?
Na2 Na3 Na4 113.15(8) 7_556 5_666 ?
Na4 Na3 Na4 180.0 . 5_666 ?
Se1 Na4 Se3 160.34(18) . 7_556 ?
Se1 Na4 Se3 105.85(15) . 3_545 ?
Se3 Na4 Se3 92.67(14) 7_556 3_545 ?
Se1 Na4 Se2 96.83(16) . 7_556 ?
Se3 Na4 Se2 78.45(13) 7_556 7_556 ?
Se3 Na4 Se2 83.54(14) 3_545 7_556 ?
Se1 Na4 Se4 79.32(12) . 3_545 ?
Se3 Na4 Se4 114.41(17) 7_556 3_545 ?
Se3 Na4 Se4 68.58(10) 3_545 3_545 ?
Se2 Na4 Se4 149.24(19) 7_556 3_545 ?
Se1 Na4 Se2 75.83(11) . . ?
Se3 Na4 Se2 84.67(12) 7_556 . ?
Se3 Na4 Se2 167.7(2) 3_545 . ?
Se2 Na4 Se2 84.12(12) 7_556 . ?
Se4 Na4 Se2 123.44(18) 3_545 . ?
Se1 Na4 Na3 50.81(9) . . ?
Se3 Na4 Na3 126.32(17) 7_556 . ?
Se3 Na4 Na3 85.63(13) 3_545 . ?
Se2 Na4 Na3 48.00(8) 7_556 . ?
Se4 Na4 Na3 114.57(14) 3_545 . ?
Se2 Na4 Na3 86.26(11) . . ?
Se1 Na4 Na2 135.71(18) . 3_545 ?
Se3 Na4 Na2 48.06(8) 7_556 3_545 ?
Se3 Na4 Na2 91.15(12) 3_545 3_545 ?
Se2 Na4 Na2 126.01(14) 7_556 3_545 ?
Se4 Na4 Na2 69.26(11) 3_545 3_545 ?
Se2 Na4 Na2 95.96(14) . 3_545 ?
Na3 Na4 Na2 173.46(15) . 3_545 ?

loop_
_geom_bond_atom_site_label_1
_geom_bond_atom_site_label_2
_geom_bond_distance
_geom_bond_site_symmetry_2
_geom_bond_publ_flag
Ge1 Se1 2.3300(16) . ?
Ge1 Se2 2.3331(15) . ?
Ge1 Se3 2.3364(15) . ?
Ge1 Se4 2.3711(15) . ?
Se1 Ag1 2.7692(16) 3 ?
Se1 Ag2 2.864(3) 2 ?
Se1 Na2 2.864(3) 2 ?
Se1 Na4 3.048(5) . ?
Se1 Na3 3.2124(17) . ?
Se2 Ag1 2.6523(14) . ?
Se2 Na2 2.738(3) . ?
Se2 Na3 3.0723(11) 3_445 ?
Se2 Na4 3.124(6) 7_556 ?
Se2 Na4 3.167(5) . ?
Se3 Ag2 2.840(2) 3 ?
Se3 Na2 2.840(2) 3 ?
Se3 Na3 2.9440(13) . ?
Se3 Na4 3.052(5) 7_556 ?
Se3 Na4 3.118(5) 3_455 ?
Se3 Na2 3.130(2) 5_566 ?
Se4 Ge1 2.3711(15) 2 ?
Se4 Na4 3.135(5) 3_455 ?
Se4 Na4 3.135(5) 4 ?
Ag1 Se2 2.6523(14) 2 ?
Ag1 Se1 2.7692(16) 3_445 ?
Ag1 Se1 2.7692(16) 4_545 ?
Ag1 Na2 3.456(2) . ?
Ag1 Na2 3.456(2) 2 ?
Na2 Se3 2.840(2) 3_445 ?
Na2 Se1 2.864(3) 2 ?
Na2 Se3 3.130(2) 5_566 ?
Na2 Na3 3.831(2) 3_445 ?
Na2 Na4 4.194(6) 3_455 ?
Na3 Se3 2.9440(13) 5_666 ?
Na3 Se2 3.0723(11) 7_556 ?
Na3 Se2 3.0723(11) 3 ?
Na3 Se1 3.2124(17) 5_666 ?
Na3 Na2 3.831(2) 3 ?
Na3 Na2 3.831(2) 7_556 ?
Na3 Na4 4.103(6) . ?
Na3 Na4 4.103(6) 5_666 ?
Na4 Se3 3.052(5) 7_556 ?
Na4 Se3 3.118(5) 3_545 ?
Na4 Se2 3.124(6) 7_556 ?
Na4 Se4 3.135(5) 3_545 ?
Na4 Na2 4.194(6) 3_545 ?
